data_1100745
loop_
_publ_author_name
'St\'ephane A. Baudron'
'Narcis Avarvari'
'Patrick Batail'

_publ_contact_author
; Dr Patrick Batail 

  Laboratoire Chimie Ing\'enierie Mol\'eculaires et

  Mat\'eriaux d'Angers,

  UMR 6200 CNRS-Universit\'e d'Angers,

  Bat. K, 2, Boulevard Lavoisier, Angers, France 

;
_publ_contact_author_email patrick.batail@univ-angers.fr
_publ_contact_author_fax '33 2 41 73 50 11'
_publ_contact_author_phone '33 2 41 73 52 64'
_publ_section_title
;

A Straightforward Synthesis of Diverse Nickel Dithiolene Complexes Appended

with Hydrogen-Bond Donor/Acceptor Groups

;
_journal_name_full 'Inorganic Chemistry'
_journal_page_first 3380
_journal_page_last 3382
_journal_paper_doi 10.1021/ic050174n
_journal_volume 44
_journal_year 2005
_chemical_formula_sum 'C32 H24 N4 Ni O2 P S4'
_chemical_formula_weight 714.47
_chemical_name_common (n-Bu4N)2[Ni(mant)2]
_chemical_name_systematic
;

 ?

;
_space_group_IT_number 2
_symmetry_cell_setting triclinic
_symmetry_space_group_name_Hall '-P 1'
_symmetry_space_group_name_H-M 'P -1'
_atom_sites_solution_hydrogens geom
_atom_sites_solution_primary direct
_atom_sites_solution_secondary difmap
_audit_creation_method SHELXL-97
_cell_angle_alpha 72.019(16)
_cell_angle_beta 70.639(17)
_cell_angle_gamma 77.020(17)
_cell_formula_units_Z 2
_cell_length_a 10.1114(16)
_cell_length_b 13.1679(17)
_cell_length_c 14.002(2)
_cell_measurement_reflns_used 4419
_cell_measurement_temperature 293(2)
_cell_measurement_theta_max 25.1
_cell_measurement_theta_min 1.95
_cell_volume 1657.4(5)
_computing_cell_refinement 'SELECT, CELL [STOE-IPDS]'
_computing_data_collection 'EXPOSE [STOE-IPDS]'
_computing_data_reduction 'INTEGRATE [STOE-IPDS]'
_computing_structure_refinement 'SHELXL-97 (Sheldrick, 1997)'
_computing_structure_solution 'SHELXS-97 (Sheldrick, 1990)'
_diffrn_ambient_temperature 293(2)
_diffrn_detector_area_resol_mean 6.66
_diffrn_measured_fraction_theta_full 0.915
_diffrn_measured_fraction_theta_max 0.915
_diffrn_measurement_device_type STOE-IPDS
_diffrn_measurement_method 'Oscillation, Phi. incr. = 1.7'
_diffrn_radiation_monochromator graphite
_diffrn_radiation_source 'fine-focus sealed tube'
_diffrn_radiation_type MoK\a
_diffrn_radiation_wavelength 0.71073
_diffrn_reflns_av_R_equivalents 0.1411
_diffrn_reflns_av_sigmaI/netI 0.2303
_diffrn_reflns_limit_h_max 12
_diffrn_reflns_limit_h_min -12
_diffrn_reflns_limit_k_max 16
_diffrn_reflns_limit_k_min -16
_diffrn_reflns_limit_l_max 17
_diffrn_reflns_limit_l_min -17
_diffrn_reflns_number 16291
_diffrn_reflns_theta_full 25.92
_diffrn_reflns_theta_max 25.92
_diffrn_reflns_theta_min 1.98
_exptl_absorpt_coefficient_mu 0.921
_exptl_absorpt_correction_type none
_exptl_crystal_colour black
_exptl_crystal_density_diffrn 1.432
_exptl_crystal_density_meas ?
_exptl_crystal_density_method .
_exptl_crystal_description prism
_exptl_crystal_F_000 734
_exptl_crystal_size_max 0.35
_exptl_crystal_size_mid 0.16
_exptl_crystal_size_min 0.1
_refine_diff_density_max 0.451
_refine_diff_density_min -0.294
_refine_diff_density_rms 0.077
_refine_ls_extinction_method none
_refine_ls_goodness_of_fit_ref 0.728
_refine_ls_hydrogen_treatment mixed
_refine_ls_matrix_type full
_refine_ls_number_parameters 400
_refine_ls_number_reflns 5918
_refine_ls_number_restraints 0
_refine_ls_restrained_S_all 0.728
_refine_ls_R_factor_all 0.1752
_refine_ls_R_factor_gt 0.0515
_refine_ls_shift/su_max 0.001
_refine_ls_shift/su_mean 0.000
_refine_ls_structure_factor_coef Fsqd
_refine_ls_weighting_details 'calc w=1/[\s^2^(Fo^2^)+(0.0311P)^2^+0.0000P] where P=(Fo^2^+2Fc^2^)/3'
_refine_ls_weighting_scheme calc
_refine_ls_wR_factor_gt 0.0911
_refine_ls_wR_factor_ref 0.1162
_reflns_number_gt 2096
_reflns_number_total 5918
_reflns_threshold_expression >2sigma(I)
_cod_data_source_file ic050174nsi20050201_114605.cif
_cod_data_source_block sb7
_cod_original_cell_volume 1657.3(4)
_cod_database_code 1100745

loop_
_symmetry_equiv_pos_as_xyz
'x, y, z'
'-x, -y, -z'

loop_
_atom_site_label
_atom_site_type_symbol
_atom_site_fract_x
_atom_site_fract_y
_atom_site_fract_z
_atom_site_U_iso_or_equiv
_atom_site_adp_type
_atom_site_occupancy
_atom_site_symmetry_multiplicity
_atom_site_calc_flag
_atom_site_refinement_flags
_atom_site_disorder_assembly
_atom_site_disorder_group
Ni1 Ni 0.0000 0.0000 0.0000 0.0320(4) Uani 1 2 d S . .
S1 S 0.1868(2) -0.01059(14) -0.12753(17) 0.0447(6) Uani 1 1 d . . .
S2 S 0.01160(19) -0.17213(14) 0.05456(17) 0.0397(6) Uani 1 1 d . . .
C1 C 0.2396(7) -0.1471(6) -0.1101(6) 0.035(2) Uani 1 1 d . . .
C2 C 0.1623(7) -0.2187(5) -0.0304(6) 0.0296(19) Uani 1 1 d . . .
C3 C 0.3649(9) -0.1788(6) -0.1866(7) 0.051(2) Uani 1 1 d . . .
C4 C 0.2020(7) -0.3376(6) -0.0153(6) 0.0275(19) Uani 1 1 d . . .
N1 N 0.4649(9) -0.1991(7) -0.2460(7) 0.112(4) Uani 1 1 d . . .
O2 O 0.3270(5) -0.3792(4) -0.0277(5) 0.0519(17) Uani 1 1 d . . .
N2 N 0.0983(6) -0.3942(4) 0.0105(5) 0.0359(17) Uani 1 1 d . . .
H2A H 0.1160 -0.4629 0.0194 0.043 Uiso 1 1 calc R . .
H2B H 0.0126 -0.3625 0.0184 0.043 Uiso 1 1 calc R . .
Ni2 Ni 0.5000 0.0000 0.0000 0.0345(4) Uani 1 2 d S . .
S3 S 0.4968(2) 0.17082(15) -0.03842(17) 0.0427(6) Uani 1 1 d . . .
S4 S 0.2932(2) 0.00845(14) 0.10952(18) 0.0445(6) Uani 1 1 d . . .
C5 C 0.3336(7) 0.2169(6) 0.0351(6) 0.031(2) Uani 1 1 d . . .
C6 C 0.2426(7) 0.1454(6) 0.1022(6) 0.0315(19) Uani 1 1 d . . .
C7 C 0.2947(9) 0.3369(6) 0.0229(6) 0.0310(19) Uani 1 1 d . . .
C8 C 0.1065(9) 0.1743(6) 0.1695(7) 0.049(2) Uani 1 1 d . . .
O3 O 0.1704(5) 0.3774(4) 0.0325(5) 0.0502(17) Uani 1 1 d . . .
N3 N 0.3987(6) 0.3912(5) -0.0007(5) 0.0446(19) Uani 1 1 d . . .
H3A H 0.3827 0.4601 -0.0108 0.053 Uiso 1 1 calc R . .
H3B H 0.4836 0.3583 -0.0064 0.053 Uiso 1 1 calc R . .
N4 N -0.0014(8) 0.1878(6) 0.2217(6) 0.075(2) Uani 1 1 d . . .
P1 P 0.22166(19) 0.67447(16) -0.53070(16) 0.0451(5) Uani 1 1 d . . .
C9 C 0.3612(7) 0.7506(6) -0.5626(7) 0.0458(19) Uani 1 1 d . . .
C10 C 0.4130(9) 0.7632(7) -0.4868(7) 0.066(3) Uani 1 1 d . . .
H10 H 0.3834 0.7236 -0.4177 0.079 Uiso 1 1 calc R . .
C11 C 0.5084(10) 0.8348(9) -0.5151(8) 0.082(3) Uani 1 1 d . . .
H11 H 0.5409 0.8436 -0.4636 0.099 Uiso 1 1 calc R . .
C12 C 0.5565(9) 0.8927(8) -0.6150(9) 0.068(3) Uani 1 1 d . . .
H12 H 0.6210 0.9403 -0.6320 0.082 Uiso 1 1 calc R . .
C13 C 0.5085(8) 0.8799(7) -0.6904(8) 0.070(3) Uani 1 1 d . . .
H13 H 0.5413 0.9190 -0.7594 0.084 Uiso 1 1 calc R . .
C14 C 0.4121(8) 0.8099(7) -0.6658(7) 0.061(2) Uani 1 1 d . . .
H14 H 0.3809 0.8020 -0.7183 0.074 Uiso 1 1 calc R . .
C15 C 0.2202(7) 0.5683(5) -0.4118(6) 0.0423(18) Uani 1 1 d . . .
C16 C 0.2480(7) 0.4597(6) -0.4139(7) 0.054(2) Uani 1 1 d . . .
H16 H 0.2659 0.4423 -0.4769 0.065 Uiso 1 1 calc R . .
C17 C 0.2493(9) 0.3804(7) -0.3267(8) 0.065(3) Uani 1 1 d . . .
H17 H 0.2662 0.3089 -0.3299 0.078 Uiso 1 1 calc R . .
C18 C 0.2259(9) 0.4037(7) -0.2323(7) 0.070(3) Uani 1 1 d . . .
H18 H 0.2298 0.3485 -0.1725 0.084 Uiso 1 1 calc R . .
C19 C 0.1966(9) 0.5095(7) -0.2281(7) 0.063(3) Uani 1 1 d . . .
H19 H 0.1813 0.5261 -0.1650 0.076 Uiso 1 1 calc R . .
C20 C 0.1899(8) 0.5906(6) -0.3157(7) 0.058(2) Uani 1 1 d . . .
H20 H 0.1649 0.6616 -0.3108 0.070 Uiso 1 1 calc R . .
C21 C 0.2486(8) 0.6131(7) -0.6335(7) 0.050(2) Uani 1 1 d . . .
C22 C 0.3802(9) 0.5553(7) -0.6713(7) 0.070(3) Uani 1 1 d . . .
H22 H 0.4580 0.5577 -0.6510 0.084 Uiso 1 1 calc R . .
C23 C 0.3925(11) 0.4947(8) -0.7390(7) 0.087(3) Uani 1 1 d . . .
H23 H 0.4797 0.4561 -0.7643 0.104 Uiso 1 1 calc R . .
C24 C 0.2814(15) 0.4900(10) -0.7698(8) 0.102(4) Uani 1 1 d . . .
H24 H 0.2917 0.4481 -0.8151 0.122 Uiso 1 1 calc R . .
C25 C 0.1522(13) 0.5483(10) -0.7329(8) 0.100(4) Uani 1 1 d . . .
H25 H 0.0750 0.5452 -0.7536 0.119 Uiso 1 1 calc R . .
C26 C 0.1360(10) 0.6109(7) -0.6660(7) 0.073(3) Uani 1 1 d . . .
H26 H 0.0493 0.6514 -0.6432 0.088 Uiso 1 1 calc R . .
C27 C 0.0598(8) 0.7632(7) -0.5130(7) 0.058(2) Uani 1 1 d . . .
C28 C 0.0490(10) 0.8626(8) -0.5818(12) 0.128(6) Uani 1 1 d . . .
H28 H 0.1262 0.8825 -0.6388 0.154 Uiso 1 1 calc R . .
C29 C -0.0736(13) 0.9330(8) -0.5679(12) 0.137(6) Uani 1 1 d . . .
H29 H -0.0809 0.9991 -0.6166 0.165 Uiso 1 1 calc R . .
C30 C -0.1877(11) 0.9050(11) -0.4803(14) 0.123(5) Uani 1 1 d . . .
H30 H -0.2685 0.9550 -0.4682 0.148 Uiso 1 1 calc R . .
C31 C -0.1827(11) 0.8079(12) -0.4139(11) 0.131(5) Uani 1 1 d . . .
H31 H -0.2607 0.7877 -0.3578 0.157 Uiso 1 1 calc R . .
C32 C -0.0581(9) 0.7381(9) -0.4309(9) 0.098(4) Uani 1 1 d . . .
H32 H -0.0538 0.6704 -0.3843 0.118 Uiso 1 1 calc R . .

loop_
_atom_site_aniso_label
_atom_site_aniso_U_11
_atom_site_aniso_U_22
_atom_site_aniso_U_33
_atom_site_aniso_U_23
_atom_site_aniso_U_13
_atom_site_aniso_U_12
Ni1 0.0312(8) 0.0148(8) 0.0384(10) -0.0064(7) 0.0039(7) -0.0016(6)
S1 0.0423(12) 0.0209(10) 0.0473(15) -0.0042(10) 0.0135(11) -0.0044(9)
S2 0.0358(11) 0.0161(10) 0.0487(15) -0.0073(10) 0.0091(10) -0.0008(9)
C1 0.024(4) 0.022(4) 0.041(5) -0.003(4) 0.006(4) 0.003(3)
C2 0.032(4) 0.017(4) 0.040(6) -0.009(4) -0.010(4) -0.001(4)
C3 0.047(5) 0.023(4) 0.063(7) -0.003(4) -0.001(5) 0.004(4)
C4 0.017(4) 0.025(4) 0.040(5) -0.010(4) -0.007(4) 0.000(4)
N1 0.096(6) 0.075(6) 0.092(7) -0.013(5) 0.035(6) 0.030(5)
O2 0.028(3) 0.022(3) 0.101(5) -0.015(3) -0.016(3) 0.001(2)
N2 0.025(3) 0.013(3) 0.066(5) -0.013(3) -0.009(3) 0.004(3)
Ni2 0.0413(9) 0.0158(8) 0.0428(10) -0.0121(7) -0.0100(8) 0.0071(7)
S3 0.0396(11) 0.0231(11) 0.0553(16) -0.0137(11) -0.0021(11) 0.0035(9)
S4 0.0477(12) 0.0182(10) 0.0556(16) -0.0098(10) -0.0043(11) 0.0038(9)
C5 0.033(5) 0.021(4) 0.040(6) -0.013(4) -0.013(4) 0.007(4)
C6 0.031(4) 0.024(4) 0.037(5) -0.010(4) -0.011(4) 0.006(4)
C7 0.042(5) 0.019(4) 0.031(5) -0.008(4) -0.008(4) -0.004(4)
C8 0.040(5) 0.037(5) 0.058(6) -0.013(5) -0.007(5) 0.007(4)
O3 0.034(3) 0.022(3) 0.093(5) -0.014(3) -0.023(3) 0.005(3)
N3 0.032(4) 0.020(4) 0.084(6) -0.023(4) -0.016(4) 0.004(3)
N4 0.056(5) 0.075(5) 0.071(6) -0.012(5) 0.007(5) -0.010(4)
P1 0.0347(10) 0.0554(11) 0.0432(14) -0.0097(11) -0.0075(10) -0.0115(9)
C9 0.037(4) 0.056(4) 0.046(6) -0.003(4) -0.016(4) -0.016(4)
C10 0.072(6) 0.081(6) 0.047(7) -0.009(5) -0.002(5) -0.052(5)
C11 0.105(8) 0.116(9) 0.045(7) -0.014(7) -0.018(6) -0.066(7)
C12 0.060(6) 0.081(7) 0.074(8) -0.009(6) -0.024(6) -0.038(5)
C13 0.053(5) 0.085(6) 0.065(7) 0.014(5) -0.017(5) -0.042(5)
C14 0.051(5) 0.083(6) 0.048(6) -0.004(5) -0.013(5) -0.025(5)
C15 0.039(4) 0.047(4) 0.037(5) -0.005(4) -0.008(4) -0.012(3)
C16 0.052(5) 0.056(5) 0.053(6) -0.019(5) -0.009(4) -0.004(4)
C17 0.075(6) 0.041(5) 0.058(7) -0.001(5) -0.001(6) -0.008(5)
C18 0.075(6) 0.068(6) 0.049(7) -0.002(5) -0.013(5) -0.002(5)
C19 0.086(7) 0.072(6) 0.031(6) -0.015(5) -0.007(5) -0.021(6)
C20 0.062(5) 0.055(5) 0.050(6) -0.024(5) 0.005(5) -0.011(4)
C21 0.041(4) 0.076(6) 0.041(6) -0.007(5) -0.011(4) -0.032(4)
C22 0.055(5) 0.101(7) 0.054(6) -0.027(6) 0.001(5) -0.025(5)
C23 0.102(8) 0.123(8) 0.042(6) -0.043(6) 0.008(6) -0.040(7)
C24 0.136(10) 0.156(12) 0.045(8) -0.050(8) 0.001(8) -0.086(10)
C25 0.107(9) 0.155(11) 0.056(8) -0.026(8) -0.011(7) -0.073(8)
C26 0.076(6) 0.095(7) 0.051(7) -0.011(6) -0.010(5) -0.041(5)
C27 0.046(5) 0.058(5) 0.071(7) -0.018(5) -0.013(5) -0.016(4)
C28 0.044(6) 0.065(7) 0.242(17) -0.001(9) -0.041(9) 0.005(6)
C29 0.085(8) 0.064(6) 0.229(18) 0.032(8) -0.060(11) -0.018(7)
C30 0.044(6) 0.104(9) 0.233(18) -0.078(11) -0.042(9) 0.024(7)
C31 0.047(7) 0.167(13) 0.158(13) -0.028(11) -0.035(8) 0.017(8)
C32 0.043(6) 0.134(9) 0.102(10) -0.028(8) -0.019(6) 0.010(6)

loop_
_atom_type_symbol
_atom_type_description
_atom_type_scat_dispersion_real
_atom_type_scat_dispersion_imag
_atom_type_scat_source
C C 0.0033 0.0016 'International Tables Vol C Tables 4.2.6.8 and 6.1.1.4'
H H 0.0000 0.0000 'International Tables Vol C Tables 4.2.6.8 and 6.1.1.4'
N N 0.0061 0.0033 'International Tables Vol C Tables 4.2.6.8 and 6.1.1.4'
Ni Ni 0.3393 1.1124 'International Tables Vol C Tables 4.2.6.8 and 6.1.1.4'
O O 0.0106 0.0060 'International Tables Vol C Tables 4.2.6.8 and 6.1.1.4'
P P 0.1023 0.0942 'International Tables Vol C Tables 4.2.6.8 and 6.1.1.4'
S S 0.1246 0.1234 'International Tables Vol C Tables 4.2.6.8 and 6.1.1.4'

loop_
_geom_angle_atom_site_label_1
_geom_angle_atom_site_label_2
_geom_angle_atom_site_label_3
_geom_angle
_geom_angle_site_symmetry_1
_geom_angle_site_symmetry_3
_geom_angle_publ_flag
S1 Ni1 S1 180.00(15) 2 . ?
S1 Ni1 S2 87.92(7) 2 . ?
S1 Ni1 S2 92.08(7) . . ?
S1 Ni1 S2 92.08(7) 2 2 ?
S1 Ni1 S2 87.92(7) . 2 ?
S2 Ni1 S2 180.0 . 2 ?
C1 S1 Ni1 103.5(3) . . ?
C2 S2 Ni1 104.1(3) . . ?
C2 C1 C3 123.3(7) . . ?
C2 C1 S1 120.8(5) . . ?
C3 C1 S1 115.9(6) . . ?
C1 C2 C4 122.2(6) . . ?
C1 C2 S2 119.5(5) . . ?
C4 C2 S2 118.3(6) . . ?
N1 C3 C1 176.4(10) . . ?
O2 C4 N2 122.5(7) . . ?
O2 C4 C2 120.9(7) . . ?
N2 C4 C2 116.6(6) . . ?
S3 Ni2 S3 180.0 2_655 . ?
S3 Ni2 S4 87.99(7) 2_655 . ?
S3 Ni2 S4 92.01(7) . . ?
S3 Ni2 S4 92.01(7) 2_655 2_655 ?
S3 Ni2 S4 87.99(7) . 2_655 ?
S4 Ni2 S4 180.00(16) . 2_655 ?
C5 S3 Ni2 104.5(3) . . ?
C6 S4 Ni2 104.2(3) . . ?
C6 C5 C7 121.8(6) . . ?
C6 C5 S3 120.1(5) . . ?
C7 C5 S3 118.1(6) . . ?
C5 C6 C8 124.9(7) . . ?
C5 C6 S4 119.1(5) . . ?
C8 C6 S4 116.0(6) . . ?
O3 C7 N3 124.3(7) . . ?
O3 C7 C5 119.4(7) . . ?
N3 C7 C5 116.3(7) . . ?
N4 C8 C6 173.5(10) . . ?
C9 P1 C21 109.0(4) . . ?
C9 P1 C27 108.0(3) . . ?
C21 P1 C27 111.5(4) . . ?
C9 P1 C15 110.5(4) . . ?
C21 P1 C15 107.9(4) . . ?
C27 P1 C15 109.9(4) . . ?
C10 C9 C14 117.9(7) . . ?
C10 C9 P1 122.5(6) . . ?
C14 C9 P1 119.3(6) . . ?
C11 C10 C9 119.5(9) . . ?
C12 C11 C10 122.3(9) . . ?
C11 C12 C13 118.8(9) . . ?
C12 C13 C14 121.0(9) . . ?
C13 C14 C9 120.4(8) . . ?
C20 C15 C16 117.5(7) . . ?
C20 C15 P1 121.8(6) . . ?
C16 C15 P1 120.7(6) . . ?
C17 C16 C15 121.3(8) . . ?
C16 C17 C18 120.7(8) . . ?
C19 C18 C17 119.1(8) . . ?
C20 C19 C18 120.6(8) . . ?
C19 C20 C15 120.7(7) . . ?
C26 C21 C22 119.9(8) . . ?
C26 C21 P1 119.7(7) . . ?
C22 C21 P1 119.9(6) . . ?
C23 C22 C21 118.8(9) . . ?
C24 C23 C22 121.8(10) . . ?
C23 C24 C25 119.0(10) . . ?
C26 C25 C24 121.0(10) . . ?
C21 C26 C25 119.5(9) . . ?
C28 C27 C32 116.8(9) . . ?
C28 C27 P1 120.2(8) . . ?
C32 C27 P1 122.9(7) . . ?
C29 C28 C27 121.0(11) . . ?
C28 C29 C30 119.5(11) . . ?
C31 C30 C29 121.0(10) . . ?
C30 C31 C32 117.9(13) . . ?
C27 C32 C31 123.5(11) . . ?

loop_
_geom_bond_atom_site_label_1
_geom_bond_atom_site_label_2
_geom_bond_distance
_geom_bond_site_symmetry_2
_geom_bond_publ_flag
Ni1 S1 2.139(2) 2 ?
Ni1 S1 2.139(2) . ?
Ni1 S2 2.1461(18) . ?
Ni1 S2 2.1461(18) 2 ?
S1 C1 1.721(7) . ?
S2 C2 1.715(7) . ?
C1 C2 1.360(9) . ?
C1 C3 1.437(10) . ?
C2 C4 1.492(9) . ?
C3 N1 1.115(9) . ?
C4 O2 1.237(7) . ?
C4 N2 1.311(8) . ?
Ni2 S3 2.1405(19) 2_655 ?
Ni2 S3 2.1405(19) . ?
Ni2 S4 2.147(2) . ?
Ni2 S4 2.147(2) 2_655 ?
S3 C5 1.720(7) . ?
S4 C6 1.741(7) . ?
C5 C6 1.373(10) . ?
C5 C7 1.510(9) . ?
C6 C8 1.433(10) . ?
C7 O3 1.231(8) . ?
C7 N3 1.299(9) . ?
C8 N4 1.104(9) . ?
P1 C9 1.771(7) . ?
P1 C21 1.776(8) . ?
P1 C27 1.777(8) . ?
P1 C15 1.812(7) . ?
C9 C10 1.395(10) . ?
C9 C14 1.397(10) . ?
C10 C11 1.378(11) . ?
C11 C12 1.353(12) . ?
C12 C13 1.366(11) . ?
C13 C14 1.380(11) . ?
C15 C20 1.387(10) . ?
C15 C16 1.401(9) . ?
C16 C17 1.341(11) . ?
C17 C18 1.381(11) . ?
C18 C19 1.374(11) . ?
C19 C20 1.365(11) . ?
C21 C26 1.368(10) . ?
C21 C22 1.399(10) . ?
C22 C23 1.377(11) . ?
C23 C24 1.349(13) . ?
C24 C25 1.382(14) . ?
C25 C26 1.378(12) . ?
C27 C28 1.371(13) . ?
C27 C32 1.373(12) . ?
C28 C29 1.367(13) . ?
C29 C30 1.394(17) . ?
C30 C31 1.331(17) . ?
C31 C32 1.380(12) . ?
